data_7014192
loop_
_publ_author_name
'Schneider, Daniel'
'Schier, Annette'
'Schmidbaur, Hubert'

_publ_section_title
;
 Governing the oxidative addition of iodine to gold(I) complexes by
 ligand tuning.
;
_journal_issue 13
_journal_name_full 'Dalton transactions (Cambridge, England : 2003)'
_journal_page_first 1995
_journal_page_last 2005
_journal_paper_doi 10.1039/b403005b
_journal_year 2004
_chemical_formula_moiety '[(dppm)(AuBr)2]'
_chemical_formula_sum 'C25 H22 Au2 Br2 P2'
_chemical_formula_weight 938.12
_chemical_name_systematic
;
?
;
_space_group_IT_number 15
_symmetry_cell_setting monoclinic
_symmetry_space_group_name_Hall '-C 2yc'
_symmetry_space_group_name_H-M 'C 1 2/c 1'
_atom_sites_solution_hydrogens 'geom (Ph), difmap (CH)'
_atom_sites_solution_primary direct
_atom_sites_solution_secondary difmap
_audit_creation_method SHELXL-97
_cell_angle_alpha 90.00
_cell_angle_beta 122.226(1)
_cell_angle_gamma 90.00
_cell_formula_units_Z 4
_cell_length_a 22.3810(3)
_cell_length_b 7.3200(1)
_cell_length_c 18.3500(3)
_cell_measurement_reflns_used 32750
_cell_measurement_temperature 143(2)
_cell_volume 2543.15(7)
_computing_cell_refinement HKL2000
_computing_data_collection XPRESS
_computing_data_reduction HKL2000
_computing_molecular_graphics SHELXTL-PLUS
_computing_publication_material 'SHELXL-97 (Sheldrick, 1997)'
_computing_structure_refinement 'SHELXL-97 (Sheldrick, 1997)'
_computing_structure_solution 'SHELXS-97 (Sheldrick, 1990)'
_diffrn_ambient_temperature 143(2)
_diffrn_measured_fraction_theta_full 0.983
_diffrn_measured_fraction_theta_max 0.983
_diffrn_measurement_device_type 'Nonius DIP 2020 HU'
_diffrn_measurement_method phi-rotation
_diffrn_radiation_monochromator graphite
_diffrn_radiation_source 'fine-focus sealed tube'
_diffrn_radiation_type MoK\a
_diffrn_radiation_wavelength 0.71073
_diffrn_reflns_av_R_equivalents 0.055
_diffrn_reflns_av_sigmaI/netI 0.050
_diffrn_reflns_limit_h_max 28
_diffrn_reflns_limit_h_min -28
_diffrn_reflns_limit_k_max 9
_diffrn_reflns_limit_k_min -9
_diffrn_reflns_limit_l_max 23
_diffrn_reflns_limit_l_min -23
_diffrn_reflns_number 32750
_diffrn_reflns_theta_full 27.31
_diffrn_reflns_theta_max 27.31
_diffrn_reflns_theta_min 3.48
_exptl_absorpt_coefficient_mu 14.804
_exptl_absorpt_correction_T_max 0.836
_exptl_absorpt_correction_T_min 0.488
_exptl_absorpt_correction_type DELABS
_exptl_crystal_colour colorless
_exptl_crystal_density_diffrn 2.450
_exptl_crystal_density_method 'not measured'
_exptl_crystal_description block
_exptl_crystal_F_000 1720
_exptl_crystal_size_max 0.10
_exptl_crystal_size_mid 0.10
_exptl_crystal_size_min 0.10
_refine_diff_density_max 1.348
_refine_diff_density_min -1.423
_refine_diff_density_rms 0.181
_refine_ls_extinction_method none
_refine_ls_goodness_of_fit_ref 1.090
_refine_ls_hydrogen_treatment mixed
_refine_ls_matrix_type full
_refine_ls_number_parameters 144
_refine_ls_number_reflns 2823
_refine_ls_number_restraints 0
_refine_ls_restrained_S_all 1.090
_refine_ls_R_factor_all 0.0372
_refine_ls_R_factor_gt 0.0311
_refine_ls_shift/su_max 0.000
_refine_ls_shift/su_mean 0.000
_refine_ls_structure_factor_coef Fsqd
_refine_ls_weighting_details 'calc w=1/[\s^2^(Fo^2^)+(0.0249P)^2^+28.6543P] where P=(Fo^2^+2Fc^2^)/3'
_refine_ls_weighting_scheme calc
_refine_ls_wR_factor_gt 0.0687
_refine_ls_wR_factor_ref 0.0717
_reflns_number_gt 2474
_reflns_number_total 2823
_reflns_threshold_expression >2sigma(I)
_cod_data_source_file b403005b.txt
_cod_data_source_block '[(dppm)(AuBr)2]'
_cod_original_cell_volume 2543.15(6)
_cod_original_sg_symbol_H-M C2/c
_cod_database_code 7014192

loop_
_symmetry_equiv_pos_as_xyz
'x, y, z'
'-x, y, -z+1/2'
'x+1/2, y+1/2, z'
'-x+1/2, y+1/2, -z+1/2'
'-x, -y, -z'
'x, -y, z-1/2'
'-x+1/2, -y+1/2, -z'
'x+1/2, -y+1/2, z-1/2'

loop_
_atom_site_label
_atom_site_type_symbol
_atom_site_fract_x
_atom_site_fract_y
_atom_site_fract_z
_atom_site_U_iso_or_equiv
_atom_site_adp_type
_atom_site_occupancy
_atom_site_symmetry_multiplicity
_atom_site_calc_flag
_atom_site_refinement_flags
_atom_site_disorder_assembly
_atom_site_disorder_group
Au1 Au -0.000207(11) 0.62427(3) 0.343616(13) 0.02189(8) Uani 1 1 d . . .
Br1 Br -0.06954(4) 0.36667(8) 0.33879(5) 0.03318(15) Uani 1 1 d . . .
P1 P 0.05807(7) 0.8736(2) 0.34375(9) 0.0191(3) Uani 1 1 d . . .
C1 C 0.0000 1.0161(11) 0.2500 0.0195(15) Uani 1 2 d S . .
H1 H 0.022(5) 1.087(12) 0.236(6) 0.050 Uiso 1 1 d . . .
C111 C 0.1356(3) 0.8259(8) 0.3392(3) 0.0187(11) Uani 1 1 d . . .
C112 C 0.1720(3) 0.6653(9) 0.3753(4) 0.0310(14) Uani 1 1 d . . .
H11A H 0.1541 0.5794 0.3977 0.037 Uiso 1 1 calc R . .
C113 C 0.2346(4) 0.6272(10) 0.3793(5) 0.0393(16) Uani 1 1 d . . .
H11B H 0.2595 0.5173 0.4053 0.047 Uiso 1 1 calc R . .
C114 C 0.2601(3) 0.7496(10) 0.3455(4) 0.0307(14) Uani 1 1 d . . .
H11C H 0.3029 0.7243 0.3482 0.037 Uiso 1 1 calc R . .
C115 C 0.2235(3) 0.9098(10) 0.3074(4) 0.0325(14) Uani 1 1 d . . .
H11D H 0.2407 0.9923 0.2829 0.039 Uiso 1 1 calc R . .
C116 C 0.1619(3) 0.9504(9) 0.3048(4) 0.0263(12) Uani 1 1 d . . .
H11E H 0.1377 1.0618 0.2800 0.032 Uiso 1 1 calc R . .
C211 C 0.0881(3) 1.0228(8) 0.4354(4) 0.0226(11) Uani 1 1 d . . .
C212 C 0.1225(4) 1.1888(9) 0.4423(4) 0.0294(13) Uani 1 1 d . . .
H21A H 0.1315 1.2231 0.3991 0.035 Uiso 1 1 calc R . .
C213 C 0.1430(4) 1.3008(9) 0.5117(4) 0.0367(16) Uani 1 1 d . . .
H21B H 0.1653 1.4138 0.5156 0.044 Uiso 1 1 calc R . .
C214 C 0.1315(4) 1.2513(10) 0.5762(4) 0.0353(15) Uani 1 1 d . . .
H21C H 0.1462 1.3299 0.6240 0.042 Uiso 1 1 calc R . .
C215 C 0.0985(3) 1.0873(10) 0.5707(4) 0.0308(14) Uani 1 1 d . . .
H21D H 0.0908 1.0524 0.6149 0.037 Uiso 1 1 calc R . .
C216 C 0.0768(3) 0.9733(9) 0.4998(4) 0.0254(12) Uani 1 1 d . . .
H21E H 0.0541 0.8609 0.4958 0.030 Uiso 1 1 calc R . .

loop_
_atom_site_aniso_label
_atom_site_aniso_U_11
_atom_site_aniso_U_22
_atom_site_aniso_U_33
_atom_site_aniso_U_23
_atom_site_aniso_U_13
_atom_site_aniso_U_12
Au1 0.02273(12) 0.02053(12) 0.02330(12) -0.00017(9) 0.01288(9) -0.00194(9)
Br1 0.0382(3) 0.0227(3) 0.0495(4) -0.0064(3) 0.0306(3) -0.0076(3)
P1 0.0191(6) 0.0204(6) 0.0161(6) 0.0006(6) 0.0082(5) -0.0007(6)
C1 0.016(3) 0.020(4) 0.015(4) 0.000 0.003(3) 0.000
C111 0.016(2) 0.021(3) 0.013(2) -0.004(2) 0.004(2) 0.000(2)
C112 0.030(3) 0.029(3) 0.036(3) 0.008(3) 0.019(3) 0.003(3)
C113 0.035(3) 0.037(4) 0.045(4) 0.008(3) 0.020(3) 0.014(3)
C114 0.017(3) 0.047(4) 0.026(3) 0.000(3) 0.011(2) 0.004(3)
C115 0.025(3) 0.046(4) 0.027(3) 0.003(3) 0.015(3) -0.004(3)
C116 0.023(3) 0.026(3) 0.029(3) 0.004(2) 0.013(3) 0.000(2)
C211 0.019(3) 0.026(3) 0.017(3) 0.002(2) 0.006(2) 0.002(2)
C212 0.038(3) 0.027(3) 0.020(3) 0.001(2) 0.014(3) -0.004(3)
C213 0.046(4) 0.026(3) 0.024(3) -0.002(3) 0.010(3) -0.002(3)
C214 0.033(3) 0.042(4) 0.023(3) -0.006(3) 0.010(3) 0.006(3)
C215 0.025(3) 0.046(4) 0.020(3) -0.005(3) 0.011(2) 0.004(3)
C216 0.017(3) 0.036(3) 0.020(3) 0.001(2) 0.008(2) 0.000(3)

loop_
_atom_type_symbol
_atom_type_description
_atom_type_scat_dispersion_real
_atom_type_scat_dispersion_imag
_atom_type_scat_source
C C 0.0033 0.0016 'International Tables Vol C Tables 4.2.6.8 and 6.1.1.4'
H H 0.0000 0.0000 'International Tables Vol C Tables 4.2.6.8 and 6.1.1.4'
P P 0.1023 0.0942 'International Tables Vol C Tables 4.2.6.8 and 6.1.1.4'
Br Br -0.2901 2.4595 'International Tables Vol C Tables 4.2.6.8 and 6.1.1.4'
Au Au -2.0133 8.8022 'International Tables Vol C Tables 4.2.6.8 and 6.1.1.4'

loop_
_geom_angle_atom_site_label_1
_geom_angle_atom_site_label_2
_geom_angle_atom_site_label_3
_geom_angle
_geom_angle_site_symmetry_1
_geom_angle_site_symmetry_3
_geom_angle_publ_flag
P1 Au1 Br1 176.48(4) . . ?
C211 P1 C111 105.6(3) . . ?
C211 P1 C1 104.8(3) . . ?
C111 P1 C1 106.49(19) . . ?
C211 P1 Au1 114.8(2) . . ?
C111 P1 Au1 114.38(19) . . ?
C1 P1 Au1 109.98(18) . . ?
P1 C1 P1 110.5(4) 2 . ?
P1 C1 H1 107(6) 2 . ?
P1 C1 H1 114(6) . . ?
C112 C111 C116 119.0(5) . . ?
C112 C111 P1 118.5(5) . . ?
C116 C111 P1 122.4(4) . . ?
C111 C112 C113 121.1(6) . . ?
C111 C112 H11A 119.4 . . ?
C113 C112 H11A 119.4 . . ?
C114 C113 C112 119.7(6) . . ?
C114 C113 H11B 120.2 . . ?
C112 C113 H11B 120.2 . . ?
C113 C114 C115 120.0(6) . . ?
C113 C114 H11C 120.0 . . ?
C115 C114 H11C 120.0 . . ?
C116 C115 C114 120.6(6) . . ?
C116 C115 H11D 119.7 . . ?
C114 C115 H11D 119.7 . . ?
C115 C116 C111 119.6(6) . . ?
C115 C116 H11E 120.2 . . ?
C111 C116 H11E 120.2 . . ?
C216 C211 C212 119.3(6) . . ?
C216 C211 P1 119.4(5) . . ?
C212 C211 P1 121.3(5) . . ?
C213 C212 C211 119.7(6) . . ?
C213 C212 H21A 120.1 . . ?
C211 C212 H21A 120.1 . . ?
C212 C213 C214 120.9(7) . . ?
C212 C213 H21B 119.5 . . ?
C214 C213 H21B 119.5 . . ?
C215 C214 C213 119.9(6) . . ?
C215 C214 H21C 120.1 . . ?
C213 C214 H21C 120.1 . . ?
C214 C215 C216 119.6(6) . . ?
C214 C215 H21D 120.2 . . ?
C216 C215 H21D 120.2 . . ?
C211 C216 C215 120.6(6) . . ?
C211 C216 H21E 119.7 . . ?
C215 C216 H21E 119.7 . . ?

loop_
_geom_bond_atom_site_label_1
_geom_bond_atom_site_label_2
_geom_bond_distance
_geom_bond_site_symmetry_2
_geom_bond_publ_flag
Au1 P1 2.2425(15) . ?
Au1 Br1 2.4135(6) . ?
P1 C211 1.807(6) . ?
P1 C111 1.814(6) . ?
P1 C1 1.831(5) . ?
C1 P1 1.831(5) 2 ?
C1 H1 0.85(8) . ?
C111 C112 1.382(8) . ?
C111 C116 1.406(8) . ?
C112 C113 1.389(9) . ?
C112 H11A 0.9500 . ?
C113 C114 1.377(10) . ?
C113 H11B 0.9500 . ?
C114 C115 1.388(10) . ?
C114 H11C 0.9500 . ?
C115 C116 1.385(9) . ?
C115 H11D 0.9500 . ?
C116 H11E 0.9500 . ?
C211 C216 1.382(8) . ?
C211 C212 1.408(9) . ?
C212 C213 1.371(9) . ?
C212 H21A 0.9500 . ?
C213 C214 1.386(10) . ?
C213 H21B 0.9500 . ?
C214 C215 1.385(10) . ?
C214 H21C 0.9500 . ?
C215 C216 1.396(9) . ?
C215 H21D 0.9500 . ?
C216 H21E 0.9500 . ?

loop_
_geom_torsion_atom_site_label_1
_geom_torsion_atom_site_label_2
_geom_torsion_atom_site_label_3
_geom_torsion_atom_site_label_4
_geom_torsion
_geom_torsion_site_symmetry_1
_geom_torsion_site_symmetry_2
_geom_torsion_site_symmetry_3
_geom_torsion_site_symmetry_4
_geom_torsion_publ_flag
Br1 Au1 P1 C211 89.5(7) . . . . ?
Br1 Au1 P1 C111 -148.1(6) . . . . ?
Br1 Au1 P1 C1 -28.4(7) . . . . ?
C211 P1 C1 P1 -160.6(2) . . . 2 ?
C111 P1 C1 P1 87.7(2) . . . 2 ?
Au1 P1 C1 P1 -36.70(6) . . . 2 ?
C211 P1 C111 C112 97.4(5) . . . . ?
C1 P1 C111 C112 -151.6(5) . . . . ?
Au1 P1 C111 C112 -29.9(5) . . . . ?
C211 P1 C111 C116 -79.0(5) . . . . ?
C1 P1 C111 C116 32.0(6) . . . . ?
Au1 P1 C111 C116 153.7(4) . . . . ?
C116 C111 C112 C113 1.2(10) . . . . ?
P1 C111 C112 C113 -175.3(6) . . . . ?
C111 C112 C113 C114 -1.2(11) . . . . ?
C112 C113 C114 C115 -0.1(11) . . . . ?
C113 C114 C115 C116 1.6(10) . . . . ?
C114 C115 C116 C111 -1.6(10) . . . . ?
C112 C111 C116 C115 0.2(9) . . . . ?
P1 C111 C116 C115 176.6(5) . . . . ?
C111 P1 C211 C216 -124.2(5) . . . . ?
C1 P1 C211 C216 123.6(5) . . . . ?
Au1 P1 C211 C216 2.8(5) . . . . ?
C111 P1 C211 C212 56.0(6) . . . . ?
C1 P1 C211 C212 -56.2(5) . . . . ?
Au1 P1 C211 C212 -177.0(4) . . . . ?
C216 C211 C212 C213 -1.4(10) . . . . ?
P1 C211 C212 C213 178.4(5) . . . . ?
C211 C212 C213 C214 1.2(11) . . . . ?
C212 C213 C214 C215 -0.4(11) . . . . ?
C213 C214 C215 C216 -0.3(10) . . . . ?
C212 C211 C216 C215 0.7(9) . . . . ?
P1 C211 C216 C215 -179.1(5) . . . . ?
C214 C215 C216 C211 0.2(9) . . . . ?
